data_1555427
loop_
_publ_author_name
'St Denis, Jeffrey D.'
'Lee, C. Frank'
'Yudin, Andrei K.'

_publ_section_title
;
 Access to Cyclic Amino Boronates via Rhodium-Catalyzed Functionalization
 of Alkyl MIDA Boronates.
;
_journal_issue 23
_journal_name_full 'Organic letters'
_journal_page_first 5764
_journal_page_last 5767
_journal_paper_doi 10.1021/acs.orglett.5b02861
_journal_volume 17
_journal_year 2015
_chemical_formula_moiety 'C14 H17 B N2 O7 S, 0.5(C3 H6 O)'
_chemical_formula_sum 'C15.5 H20 B N2 O7.5 S'
_chemical_formula_weight 397.20
_space_group_crystal_system monoclinic
_space_group_IT_number 14
_space_group_name_Hall '-P 2ybc'
_space_group_name_H-M_alt 'P 1 21/c 1'
_atom_sites_solution_hydrogens mixed
_audit_creation_method SHELXL-2013
_cell_angle_alpha 90
_cell_angle_beta 107.7920(10)
_cell_angle_gamma 90
_cell_formula_units_Z 4
_cell_length_a 10.3226(4)
_cell_length_b 15.7804(7)
_cell_length_c 11.1047(5)
_cell_measurement_reflns_used 9868
_cell_measurement_temperature 147(2)
_cell_measurement_theta_max 27.51
_cell_measurement_theta_min 2.32
_cell_volume 1722.38(13)
_computing_cell_refinement APEX2
_computing_data_collection 'APEX2 (Bruker, 2007)'
_computing_data_reduction 'SAINT (Bruker, 2007)'
_computing_molecular_graphics 'PLATON (Spek, 2009)'
_computing_publication_material 'SHELXTL (Sheldrick, 2008)'
_computing_structure_refinement 'SHELXL-2013 (Sheldrick, 2013)'
_computing_structure_solution 'SHELXS-97 (Sheldrick, 2008)'
_diffrn_ambient_temperature 147(2)
_diffrn_measured_fraction_theta_full 1.000
_diffrn_measured_fraction_theta_max 0.999
_diffrn_measurement_device_type 'Bruker Kappa APEX-DUO CCD'
_diffrn_measurement_method '\f and \w scans'
_diffrn_radiation_type MoK\a
_diffrn_radiation_wavelength 0.71073
_diffrn_reflns_av_R_equivalents 0.0227
_diffrn_reflns_av_unetI/netI 0.0121
_diffrn_reflns_Laue_measured_fraction_full 1.000
_diffrn_reflns_Laue_measured_fraction_max 0.999
_diffrn_reflns_limit_h_max 13
_diffrn_reflns_limit_h_min -13
_diffrn_reflns_limit_k_max 20
_diffrn_reflns_limit_k_min -20
_diffrn_reflns_limit_l_max 14
_diffrn_reflns_limit_l_min -14
_diffrn_reflns_number 28896
_diffrn_reflns_point_group_measured_fraction_full 1.000
_diffrn_reflns_point_group_measured_fraction_max 0.999
_diffrn_reflns_theta_full 25.242
_diffrn_reflns_theta_max 27.513
_diffrn_reflns_theta_min 2.072
_diffrn_source 'sealed tube with Bruker Triumph monochromator'
_exptl_absorpt_coefficient_mu 0.235
_exptl_absorpt_correction_T_max 0.7456
_exptl_absorpt_correction_T_min 0.6917
_exptl_absorpt_correction_type multi-scan
_exptl_absorpt_process_details 'SADABS (Sheldrick, 1999)'
_exptl_crystal_colour colourless
_exptl_crystal_density_diffrn 1.532
_exptl_crystal_description plate
_exptl_crystal_F_000 832
_exptl_crystal_size_max 0.270
_exptl_crystal_size_mid 0.220
_exptl_crystal_size_min 0.100
_refine_diff_density_max 0.388
_refine_diff_density_min -0.481
_refine_diff_density_rms 0.048
_refine_ls_extinction_method none
_refine_ls_goodness_of_fit_ref 1.029
_refine_ls_hydrogen_treatment mixed
_refine_ls_matrix_type full
_refine_ls_number_parameters 269
_refine_ls_number_reflns 3974
_refine_ls_number_restraints 1
_refine_ls_restrained_S_all 1.029
_refine_ls_R_factor_all 0.0325
_refine_ls_R_factor_gt 0.0303
_refine_ls_shift/su_max 0.001
_refine_ls_shift/su_mean 0.000
_refine_ls_structure_factor_coef Fsqd
_refine_ls_weighting_details 'w=1/[\s^2^(Fo^2^)+(0.0466P)^2^+0.7748P] where P=(Fo^2^+2Fc^2^)/3'
_refine_ls_weighting_scheme calc
_refine_ls_wR_factor_gt 0.0819
_refine_ls_wR_factor_ref 0.0837
_reflns_Friedel_coverage 0.000
_reflns_number_gt 3702
_reflns_number_total 3974
_reflns_threshold_expression 'I > 2\s(I)'
_cod_data_source_file ol5b02861_si_002.cif
_cod_data_source_block d13191
_cod_original_sg_symbol_H-M 'P 21/c'
_cod_original_formula_sum 'C15.50 H20 B N2 O7.50 S'
_cod_database_code 1555427
_shelx_space_group_comment
; 
The symmetry employed for this shelxl refinement is uniquely defined 
by the following loop, which should always be used as a source of 
symmetry information in preference to the above space-group names. 
They are only intended as comments. 
;
_shelx_estimated_absorpt_t_min 0.939
_shelx_estimated_absorpt_t_max 0.977
_shelxl_version_number 2013-3

loop_
_space_group_symop_operation_xyz
'x, y, z'
'-x, y+1/2, -z+1/2'
'-x, -y, -z'
'x, -y-1/2, z-1/2'

loop_
_atom_site_label
_atom_site_type_symbol
_atom_site_fract_x
_atom_site_fract_y
_atom_site_fract_z
_atom_site_U_iso_or_equiv
_atom_site_adp_type
_atom_site_occupancy
_atom_site_site_symmetry_order
_atom_site_calc_flag
_atom_site_refinement_flags_posn
_atom_site_refinement_flags_adp
_atom_site_refinement_flags_occupancy
_atom_site_disorder_assembly
_atom_site_disorder_group
S1 S 0.62271(3) 0.24358(2) 0.50242(3) 0.01746(9) Uani 1 1 d . . . . .
O1 O 0.49384(8) 0.51040(5) 0.68736(8) 0.01808(17) Uani 1 1 d . . . . .
O2 O 0.57234(9) 0.58738(6) 0.86368(9) 0.0273(2) Uani 1 1 d . . . . .
O3 O 0.30044(8) 0.47749(5) 0.50530(7) 0.01702(17) Uani 1 1 d . . . . .
O4 O 0.11071(9) 0.55343(6) 0.42240(8) 0.0281(2) Uani 1 1 d . . . . .
O5 O 0.67071(8) 0.27999(5) 0.64011(8) 0.01987(18) Uani 1 1 d . . . . .
O6 O 0.68321(9) 0.16161(6) 0.51008(9) 0.0276(2) Uani 1 1 d . . . . .
O7 O 0.64518(9) 0.30473(6) 0.41636(9) 0.02422(19) Uani 1 1 d . . . . .
N1 N 0.28686(9) 0.46067(6) 0.71792(8) 0.01334(18) Uani 1 1 d . . . . .
N2 N 0.45944(10) 0.23223(6) 0.47256(9) 0.01583(19) Uani 1 1 d . . . . .
H2N H 0.4469(16) 0.1926(11) 0.5227(15) 0.025(4) Uiso 1 1 d . . . . .
C1 C 0.38188(12) 0.49246(8) 0.83882(10) 0.0193(2) Uani 1 1 d . . . . .
H1A H 0.4196 0.4451 0.8974 0.023 Uiso 1 1 calc R U . . .
H1B H 0.3354 0.5325 0.8805 0.023 Uiso 1 1 calc R U . . .
C2 C 0.49286(11) 0.53670(7) 0.79967(11) 0.0184(2) Uani 1 1 d . . . . .
C3 C 0.19406(11) 0.52999(7) 0.64814(11) 0.0176(2) Uani 1 1 d . . . . .
H3A H 0.2286 0.5862 0.6832 0.021 Uiso 1 1 calc R U . . .
H3B H 0.1012 0.5223 0.6545 0.021 Uiso 1 1 calc R U . . .
C4 C 0.19332(11) 0.52258(7) 0.51209(11) 0.0182(2) Uani 1 1 d . . . . .
C5 C 0.20478(12) 0.38692(7) 0.73684(11) 0.0193(2) Uani 1 1 d . . . . .
H5A H 0.1519 0.4034 0.7929 0.029 Uiso 1 1 calc R U . . .
H5B H 0.2657 0.3400 0.7750 0.029 Uiso 1 1 calc R U . . .
H5C H 0.1428 0.3689 0.6550 0.029 Uiso 1 1 calc R U . . .
C6 C 0.44799(10) 0.35247(7) 0.61961(9) 0.0126(2) Uani 1 1 d . . . . .
H6A H 0.4253 0.3148 0.6827 0.015 Uiso 1 1 calc R U . . .
C7 C 0.60322(11) 0.36069(7) 0.65451(11) 0.0172(2) Uani 1 1 d . . . . .
H7A H 0.6257 0.4043 0.6000 0.021 Uiso 1 1 calc R U . . .
H7B H 0.6395 0.3801 0.7433 0.021 Uiso 1 1 calc R U . . .
C8 C 0.38824(10) 0.31316(7) 0.48585(10) 0.0134(2) Uani 1 1 d . . . . .
H8A H 0.4016 0.3546 0.4226 0.016 Uiso 1 1 calc R U . . .
C9 C 0.23807(11) 0.29187(7) 0.45013(10) 0.0141(2) Uani 1 1 d . . . . .
C10 C 0.14795(11) 0.32587(7) 0.34093(10) 0.0186(2) Uani 1 1 d . . . . .
H10A H 0.1805 0.3639 0.2905 0.022 Uiso 1 1 calc R U . . .
C11 C 0.01038(12) 0.30461(8) 0.30488(11) 0.0237(2) Uani 1 1 d . . . . .
H11A H -0.0501 0.3277 0.2296 0.028 Uiso 1 1 calc R U . . .
C12 C -0.03825(12) 0.24997(8) 0.37854(12) 0.0239(3) Uani 1 1 d . . . . .
H12A H -0.1322 0.2359 0.3546 0.029 Uiso 1 1 calc R U . . .
C13 C 0.05093(12) 0.21586(8) 0.48753(12) 0.0221(2) Uani 1 1 d . . . . .
H13A H 0.0178 0.1786 0.5385 0.026 Uiso 1 1 calc R U . . .
C14 C 0.18862(12) 0.23587(7) 0.52271(11) 0.0175(2) Uani 1 1 d . . . . .
H14A H 0.2493 0.2112 0.5966 0.021 Uiso 1 1 calc R U . . .
B1 B 0.38583(12) 0.44650(7) 0.62768(11) 0.0132(2) Uani 1 1 d . . . . .
O1S O 0.9055(2) 0.01899(13) 0.6024(2) 0.0346(5) Uani 0.5 1 d . . P A -1
C1S C 0.9744(2) 0.00559(14) 0.5342(2) 0.0207(4) Uani 0.5 1 d D . P A -1
C2S C 0.9128(5) 0.0068(4) 0.3934(3) 0.0323(10) Uani 0.5 1 d D . P A -1
H2SA H 0.8205 -0.0167 0.3707 0.048 Uiso 0.5 1 calc R U P A -1
H2SB H 0.9685 -0.0275 0.3546 0.048 Uiso 0.5 1 calc R U P A -1
H2SC H 0.9090 0.0652 0.3628 0.048 Uiso 0.5 1 calc R U P A -1
C3S C 1.1245(3) -0.0099(4) 0.5864(5) 0.0327(11) Uani 0.5 1 d D . P A -1
H3SA H 1.1502 -0.0144 0.6787 0.049 Uiso 0.5 1 calc R U P A -1
H3SB H 1.1739 0.0374 0.5634 0.049 Uiso 0.5 1 calc R U P A -1
H3SC H 1.1477 -0.0626 0.5513 0.049 Uiso 0.5 1 calc R U P A -1

loop_
_atom_site_aniso_label
_atom_site_aniso_U_11
_atom_site_aniso_U_22
_atom_site_aniso_U_33
_atom_site_aniso_U_23
_atom_site_aniso_U_13
_atom_site_aniso_U_12
S1 0.01660(14) 0.01457(14) 0.02402(16) 0.00011(10) 0.01037(11) 0.00232(9)
O1 0.0175(4) 0.0145(4) 0.0242(4) -0.0055(3) 0.0092(3) -0.0041(3)
O2 0.0198(4) 0.0238(4) 0.0343(5) -0.0137(4) 0.0026(4) -0.0030(3)
O3 0.0228(4) 0.0139(4) 0.0148(4) 0.0019(3) 0.0063(3) 0.0028(3)
O4 0.0245(4) 0.0295(5) 0.0248(4) 0.0090(4) -0.0004(3) 0.0042(4)
O5 0.0160(4) 0.0195(4) 0.0228(4) 0.0009(3) 0.0040(3) 0.0049(3)
O6 0.0255(4) 0.0182(4) 0.0431(5) -0.0001(4) 0.0167(4) 0.0067(3)
O7 0.0260(4) 0.0232(4) 0.0291(5) 0.0027(4) 0.0168(4) 0.0003(3)
N1 0.0137(4) 0.0123(4) 0.0143(4) 0.0003(3) 0.0048(3) 0.0005(3)
N2 0.0167(4) 0.0119(4) 0.0204(5) -0.0010(4) 0.0080(4) 0.0008(3)
C1 0.0220(5) 0.0205(5) 0.0142(5) -0.0041(4) 0.0039(4) -0.0009(4)
C2 0.0159(5) 0.0155(5) 0.0216(5) -0.0040(4) 0.0025(4) 0.0028(4)
C3 0.0163(5) 0.0151(5) 0.0216(5) 0.0021(4) 0.0064(4) 0.0037(4)
C4 0.0178(5) 0.0145(5) 0.0209(5) 0.0019(4) 0.0039(4) -0.0014(4)
C5 0.0211(5) 0.0160(5) 0.0243(5) 0.0019(4) 0.0120(4) -0.0022(4)
C6 0.0128(5) 0.0123(5) 0.0128(4) -0.0001(4) 0.0040(4) 0.0001(4)
C7 0.0146(5) 0.0157(5) 0.0205(5) -0.0020(4) 0.0042(4) 0.0011(4)
C8 0.0148(5) 0.0110(5) 0.0143(5) -0.0003(4) 0.0046(4) 0.0011(4)
C9 0.0154(5) 0.0117(5) 0.0149(5) -0.0034(4) 0.0045(4) 0.0005(4)
C10 0.0200(5) 0.0193(5) 0.0162(5) 0.0006(4) 0.0049(4) 0.0022(4)
C11 0.0187(5) 0.0297(6) 0.0190(5) -0.0012(5) 0.0003(4) 0.0049(5)
C12 0.0150(5) 0.0290(6) 0.0266(6) -0.0075(5) 0.0047(5) -0.0025(4)
C13 0.0208(6) 0.0208(6) 0.0256(6) -0.0026(4) 0.0085(5) -0.0056(4)
C14 0.0188(5) 0.0154(5) 0.0173(5) 0.0000(4) 0.0038(4) -0.0013(4)
B1 0.0147(5) 0.0120(5) 0.0143(5) -0.0005(4) 0.0065(4) -0.0013(4)
O1S 0.0388(11) 0.0296(10) 0.0461(12) 0.0070(9) 0.0291(10) 0.0064(8)
C1S 0.0239(11) 0.0124(10) 0.0285(12) 0.0002(9) 0.0122(9) -0.0025(8)
C2S 0.038(2) 0.0273(19) 0.0276(18) -0.0025(13) 0.0037(16) -0.009(2)
C3S 0.0212(18) 0.0302(17) 0.047(2) -0.0105(16) 0.0113(15) 0.0001(15)

loop_
_atom_type_symbol
_atom_type_description
_atom_type_scat_dispersion_real
_atom_type_scat_dispersion_imag
_atom_type_scat_source
C C 0.0033 0.0016 'International Tables Vol C Tables 4.2.6.8 and 6.1.1.4'
H H 0.0000 0.0000 'International Tables Vol C Tables 4.2.6.8 and 6.1.1.4'
N N 0.0061 0.0033 'International Tables Vol C Tables 4.2.6.8 and 6.1.1.4'
O O 0.0106 0.0060 'International Tables Vol C Tables 4.2.6.8 and 6.1.1.4'
B B 0.0013 0.0007 'International Tables Vol C Tables 4.2.6.8 and 6.1.1.4'
S S 0.1246 0.1234 'International Tables Vol C Tables 4.2.6.8 and 6.1.1.4'

loop_
_geom_angle_atom_site_label_1
_geom_angle_atom_site_label_2
_geom_angle_atom_site_label_3
_geom_angle
O7 S1 O6 119.69(5)
O7 S1 O5 109.77(5)
O6 S1 O5 105.80(5)
O7 S1 N2 107.99(5)
O6 S1 N2 108.66(5)
O5 S1 N2 103.81(5)
C2 O1 B1 114.24(9)
C4 O3 B1 113.62(8)
C7 O5 S1 113.67(7)
C1 N1 C5 112.48(9)
C1 N1 C3 111.12(9)
C5 N1 C3 109.90(8)
C1 N1 B1 103.53(8)
C5 N1 B1 117.61(8)
C3 N1 B1 101.58(8)
C8 N2 S1 113.21(7)
C8 N2 H2N 112.0(10)
S1 N2 H2N 107.2(10)
N1 C1 C2 104.15(9)
N1 C1 H1A 110.9
C2 C1 H1A 110.9
N1 C1 H1B 110.9
C2 C1 H1B 110.9
H1A C1 H1B 108.9
O2 C2 O1 124.39(11)
O2 C2 C1 124.97(11)
O1 C2 C1 110.61(9)
N1 C3 C4 105.44(9)
N1 C3 H3A 110.7
C4 C3 H3A 110.7
N1 C3 H3B 110.7
C4 C3 H3B 110.7
H3A C3 H3B 108.8
O4 C4 O3 124.08(11)
O4 C4 C3 125.69(11)
O3 C4 C3 110.23(9)
N1 C5 H5A 109.5
N1 C5 H5B 109.5
H5A C5 H5B 109.5
N1 C5 H5C 109.5
H5A C5 H5C 109.5
H5B C5 H5C 109.5
C7 C6 C8 110.75(8)
C7 C6 B1 107.90(8)
C8 C6 B1 111.61(8)
C7 C6 H6A 108.8
C8 C6 H6A 108.8
B1 C6 H6A 108.8
O5 C7 C6 112.87(9)
O5 C7 H7A 109.0
C6 C7 H7A 109.0
O5 C7 H7B 109.0
C6 C7 H7B 109.0
H7A C7 H7B 107.8
N2 C8 C9 106.12(8)
N2 C8 C6 111.72(8)
C9 C8 C6 114.48(8)
N2 C8 H8A 108.1
C9 C8 H8A 108.1
C6 C8 H8A 108.1
C10 C9 C14 118.90(10)
C10 C9 C8 120.05(10)
C14 C9 C8 121.01(10)
C9 C10 C11 120.59(11)
C9 C10 H10A 119.7
C11 C10 H10A 119.7
C12 C11 C10 120.13(11)
C12 C11 H11A 119.9
C10 C11 H11A 119.9
C11 C12 C13 119.60(11)
C11 C12 H12A 120.2
C13 C12 H12A 120.2
C12 C13 C14 120.42(11)
C12 C13 H13A 119.8
C14 C13 H13A 119.8
C13 C14 C9 120.34(11)
C13 C14 H14A 119.8
C9 C14 H14A 119.8
O3 B1 O1 110.00(9)
O3 B1 C6 112.94(8)
O1 B1 C6 112.62(8)
O3 B1 N1 102.13(8)
O1 B1 N1 98.92(8)
C6 B1 N1 118.94(8)
O1S C1S C2S 120.6(3)
O1S C1S C3S 121.6(3)
C2S C1S C3S 117.7(3)
C1S C2S H2SA 109.5
C1S C2S H2SB 109.5
H2SA C2S H2SB 109.5
C1S C2S H2SC 109.5
H2SA C2S H2SC 109.5
H2SB C2S H2SC 109.5
C1S C3S H3SA 109.5
C1S C3S H3SB 109.5
H3SA C3S H3SB 109.5
C1S C3S H3SC 109.5
H3SA C3S H3SC 109.5
H3SB C3S H3SC 109.5

loop_
_geom_bond_atom_site_label_1
_geom_bond_atom_site_label_2
_geom_bond_distance
S1 O7 1.4262(9)
S1 O6 1.4275(9)
S1 O5 1.5655(9)
S1 N2 1.6251(10)
O1 C2 1.3173(14)
O1 B1 1.4993(13)
O2 C2 1.2090(14)
O3 C4 1.3362(14)
O3 B1 1.4597(13)
O4 C4 1.1988(14)
O5 C7 1.4835(13)
N1 C1 1.4871(13)
N1 C5 1.4917(14)
N1 C3 1.5037(13)
N1 B1 1.6503(14)
N2 C8 1.5031(13)
N2 H2N 0.873(17)
C1 C2 1.5143(16)
C1 H1A 0.9900
C1 H1B 0.9900
C3 C4 1.5131(16)
C3 H3A 0.9900
C3 H3B 0.9900
C5 H5A 0.9800
C5 H5B 0.9800
C5 H5C 0.9800
C6 C7 1.5346(14)
C6 C8 1.5529(14)
C6 B1 1.6299(15)
C6 H6A 1.0000
C7 H7A 0.9900
C7 H7B 0.9900
C8 C9 1.5157(14)
C8 H8A 1.0000
C9 C10 1.3909(15)
C9 C14 1.3938(15)
C10 C11 1.3936(16)
C10 H10A 0.9500
C11 C12 1.3840(19)
C11 H11A 0.9500
C12 C13 1.3861(18)
C12 H12A 0.9500
C13 C14 1.3903(16)
C13 H13A 0.9500
C14 H14A 0.9500
O1S C1S 1.206(3)
C1S C2S 1.497(3)
C1S C3S 1.499(3)
C2S H2SA 0.9800
C2S H2SB 0.9800
C2S H2SC 0.9800
C3S H3SA 0.9800
C3S H3SB 0.9800
C3S H3SC 0.9800

loop_
_geom_hbond_atom_site_label_D
_geom_hbond_atom_site_label_H
_geom_hbond_atom_site_label_A
_geom_hbond_distance_DH
_geom_hbond_distance_HA
_geom_hbond_distance_DA
_geom_hbond_angle_DHA
_geom_hbond_site_symmetry_A
N2 H2N O2 0.873(17) 2.131(17) 3.0007(13) 174.1(15) 2_646

loop_
_geom_torsion_atom_site_label_1
_geom_torsion_atom_site_label_2
_geom_torsion_atom_site_label_3
_geom_torsion_atom_site_label_4
_geom_torsion
O7 S1 O5 C7 57.22(8)
O6 S1 O5 C7 -172.33(7)
N2 S1 O5 C7 -58.01(8)
O7 S1 N2 C8 -59.29(9)
O6 S1 N2 C8 169.47(8)
O5 S1 N2 C8 57.20(8)
C5 N1 C1 C2 156.02(9)
C3 N1 C1 C2 -80.28(10)
B1 N1 C1 C2 28.04(10)
B1 O1 C2 O2 179.24(11)
B1 O1 C2 C1 1.17(13)
N1 C1 C2 O2 162.01(11)
N1 C1 C2 O1 -19.93(12)
C1 N1 C3 C4 134.69(9)
C5 N1 C3 C4 -100.16(10)
B1 N1 C3 C4 25.10(10)
B1 O3 C4 O4 -179.82(11)
B1 O3 C4 C3 1.31(12)
N1 C3 C4 O4 162.76(11)
N1 C3 C4 O3 -18.40(12)
S1 O5 C7 C6 59.50(10)
C8 C6 C7 O5 -52.77(11)
B1 C6 C7 O5 -175.19(8)
S1 N2 C8 C9 177.91(7)
S1 N2 C8 C6 -56.68(10)
C7 C6 C8 N2 51.69(11)
B1 C6 C8 N2 171.92(8)
C7 C6 C8 C9 172.33(9)
B1 C6 C8 C9 -67.44(11)
N2 C8 C9 C10 -112.64(11)
C6 C8 C9 C10 123.67(11)
N2 C8 C9 C14 64.95(12)
C6 C8 C9 C14 -58.74(13)
C14 C9 C10 C11 0.26(16)
C8 C9 C10 C11 177.90(10)
C9 C10 C11 C12 0.74(18)
C10 C11 C12 C13 -0.71(19)
C11 C12 C13 C14 -0.33(19)
C12 C13 C14 C9 1.34(18)
C10 C9 C14 C13 -1.29(16)
C8 C9 C14 C13 -178.91(10)
C4 O3 B1 O1 -89.76(10)
C4 O3 B1 C6 143.48(9)
C4 O3 B1 N1 14.55(11)
C2 O1 B1 O3 122.33(10)
C2 O1 B1 C6 -110.73(10)
C2 O1 B1 N1 15.86(11)
C7 C6 B1 O3 115.25(9)
C8 C6 B1 O3 -6.64(12)
C7 C6 B1 O1 -10.11(12)
C8 C6 B1 O1 -132.00(9)
C7 C6 B1 N1 -125.09(9)
C8 C6 B1 N1 113.02(10)
C1 N1 B1 O3 -139.46(8)
C5 N1 B1 O3 95.82(10)
C3 N1 B1 O3 -24.13(10)
C1 N1 B1 O1 -26.63(10)
C5 N1 B1 O1 -151.36(9)
C3 N1 B1 O1 88.69(9)
C1 N1 B1 C6 95.49(10)
C5 N1 B1 C6 -29.24(13)
C3 N1 B1 C6 -149.19(9)
